data_2021965
loop_
_publ_author_name
'Wang, Dan-Dan'
'Wang, Jian-Teng'
'Song, Li'
'Wang, You-Yu'
'Chai, Wen-Xiang'

_publ_section_title
;
 A new heteroleptic phosphorescent cuprous complex supported by a BINAP
 ligand: synthesis, structure, luminescence properties and theoretical
 analyses
;
_journal_coeditor_code OV3136
_journal_issue 2
_journal_name_full 'Acta Crystallographica Section C'
_journal_page_first
;
;
_journal_paper_doi 10.1107/S2053229620000601
_journal_volume 76
_journal_year 2020
_chemical_formula_iupac '[Cu (C5 H6 N2) (C2 H3 N) (C44 H32 P2)] P F6, C H2 Cl2'
_chemical_formula_moiety 'C51 H41 Cu N3 P2 +, P F6 -, C H2 Cl2'
_chemical_formula_sum 'C52 H43 Cl2 Cu F6 N3 P3'
_chemical_formula_weight 1051.24
_chemical_name_systematic
;<i>rac</i>-(Acetonitrile-\k<i>N</i>)(3-aminopyridine-\k<i>N</i>)[2,2'-bis(diphenylphosphanyl)-1,1'-binaphthyl-\k^2^<i>P</i>,<i>P</i>']copper(I)
hexafluoridophosphate dichloromethane monosolvate
;
_space_group_crystal_system monoclinic
_space_group_IT_number 14
_space_group_name_Hall '-P 2ybc'
_space_group_name_H-M_alt 'P 1 21/c 1'
_atom_sites_solution_hydrogens geom
_atom_sites_solution_primary direct
_audit_creation_method SHELXL-2014
_cell_angle_alpha 90
_cell_angle_beta 97.945(5)
_cell_angle_gamma 90
_cell_formula_units_Z 4
_cell_length_a 20.089(3)
_cell_length_b 11.1502(17)
_cell_length_c 21.972(3)
_cell_measurement_reflns_used 13877
_cell_measurement_temperature 293(2)
_cell_measurement_theta_max 27.38
_cell_measurement_theta_min 2.40
_cell_volume 4874.4(12)
_computing_cell_refinement
;
SAINT (Bruker, 2016)
;
_computing_data_collection
;
APEX2 (Bruker, 2016)
;
_computing_data_reduction
;
SAINT (Bruker, 2016)
;
_computing_molecular_graphics
;
OLEX2 (Dolomanov <i>et al.</i>,  2009)
;
_computing_publication_material
;
OLEX2 (Dolomanov <i>et al.</i>,  2009)
;
_computing_structure_refinement
;
SHELXL2014 (Sheldrick, 2015)
;
_computing_structure_solution
;
SHELXS97 (Sheldrick, 2008)
;
_diffrn_ambient_temperature 293(2)
_diffrn_measured_fraction_theta_full 0.995
_diffrn_measured_fraction_theta_max 0.995
_diffrn_measurement_device_type 'Bruker APEXII CCD'
_diffrn_measurement_method '\f and \w scans'
_diffrn_radiation_type MoK\a
_diffrn_radiation_wavelength 0.71073
_diffrn_reflns_av_R_equivalents 0.0384
_diffrn_reflns_av_unetI/netI 0.0173
_diffrn_reflns_limit_h_max 26
_diffrn_reflns_limit_h_min -26
_diffrn_reflns_limit_k_max 14
_diffrn_reflns_limit_k_min -14
_diffrn_reflns_limit_l_max 28
_diffrn_reflns_limit_l_min -28
_diffrn_reflns_number 150518
_diffrn_reflns_theta_full 25.242
_diffrn_reflns_theta_max 27.561
_diffrn_reflns_theta_min 2.351
_diffrn_source 'sealed X-ray tube'
_exptl_absorpt_coefficient_mu 0.719
_exptl_absorpt_correction_T_max 0.7456
_exptl_absorpt_correction_T_min 0.5895
_exptl_absorpt_correction_type multi-scan
_exptl_absorpt_process_details
;
(SADABS; Bruker, 2016)
;
_exptl_crystal_colour 'pale violet'
_exptl_crystal_density_diffrn 1.432
_exptl_crystal_description block
_exptl_crystal_F_000 2152
_exptl_crystal_size_max 0.3
_exptl_crystal_size_mid 0.3
_exptl_crystal_size_min 0.25
_refine_diff_density_max 0.918
_refine_diff_density_min -0.954
_refine_ls_extinction_method none
_refine_ls_goodness_of_fit_ref 1.033
_refine_ls_hydrogen_treatment constr
_refine_ls_matrix_type full
_refine_ls_number_parameters 606
_refine_ls_number_reflns 11203
_refine_ls_number_restraints 4
_refine_ls_restrained_S_all 1.036
_refine_ls_R_factor_all 0.0714
_refine_ls_R_factor_gt 0.0579
_refine_ls_shift/su_max 0.000
_refine_ls_shift/su_mean 0.000
_refine_ls_structure_factor_coef Fsqd
_refine_ls_weighting_details 'w=1/[\s^2^(Fo^2^)+(0.1040P)^2^+4.1890P] where P=(Fo^2^+2Fc^2^)/3'
_refine_ls_weighting_scheme calc
_refine_ls_wR_factor_gt 0.1697
_refine_ls_wR_factor_ref 0.1837
_reflns_number_gt 9104
_reflns_number_total 11203
_reflns_threshold_expression 'I > 2\s(I)'
_cod_data_source_file ov3136sup1.cif
_cod_data_source_block I
_cod_original_cell_volume 4874.5(13)
_cod_original_sg_symbol_H-M 'P 21/c'
_cod_database_code 2021965
_shelx_space_group_comment
;
The symmetry employed for this shelxl refinement is uniquely defined
by the following loop, which should always be used as a source of
symmetry information in preference to the above space-group names.
They are only intended as comments.
;
_shelxl_version_number 2.014

loop_
_space_group_symop_operation_xyz
'x, y, z'
'-x, y+1/2, -z+1/2'
'-x, -y, -z'
'x, -y-1/2, z-1/2'

loop_
_atom_site_type_symbol
_atom_site_label
_atom_site_fract_x
_atom_site_fract_y
_atom_site_fract_z
_atom_site_U_iso_or_equiv
_atom_site_adp_type
_atom_site_calc_flag
_atom_site_occupancy
Cu Cu1 0.17914(2) 0.23190(3) 0.13607(2) 0.04460(12) Uani d 1
P P1 0.17529(3) 0.35838(6) 0.21819(3) 0.03763(16) Uani d 1
N N1 0.12970(12) 0.0689(2) 0.13741(12) 0.0514(6) Uani d 1
C C1 0.06541(15) 0.0592(3) 0.11221(16) 0.0565(7) Uani d 1
H H1 0.0458 0.1234 0.0893 0.068 Uiso calc 1
P P2 0.29319(3) 0.22581(6) 0.13809(3) 0.03738(16) Uani d 1
N N2 -0.03955(16) -0.0473(4) 0.0892(2) 0.0993(13) Uani d 1
H H2A -0.0654 -0.0851 0.1111 0.119 Uiso d 1
H H2B -0.0543 0.0252 0.0837 0.119 Uiso d 1
C C2 0.02615(17) -0.0421(3) 0.11857(18) 0.0637(8) Uani d 1
N N3 0.12455(13) 0.3018(3) 0.05919(12) 0.0561(6) Uani d 1
C C3 0.0553(2) -0.1353(3) 0.15297(19) 0.0718(10) Uani d 1
H H3 0.0306 -0.2035 0.1593 0.086 Uiso calc 1
C C4 0.1217(2) -0.1268(3) 0.17811(19) 0.0701(9) Uani d 1
H H4 0.1424 -0.1901 0.2010 0.084 Uiso calc 1
C C5 0.15745(17) -0.0244(3) 0.16939(17) 0.0626(8) Uani d 1
H H5 0.2024 -0.0202 0.1863 0.075 Uiso calc 1
C C6 0.09088(15) 0.3293(3) 0.01676(14) 0.0540(7) Uani d 1
C C7 0.0474(2) 0.3623(5) -0.03928(18) 0.0826(12) Uani d 1
H H7A 0.0709 0.3508 -0.0740 0.124 Uiso calc 1
H H7B 0.0346 0.4450 -0.0371 0.124 Uiso calc 1
H H7C 0.0078 0.3130 -0.0438 0.124 Uiso calc 1
C C8 0.10109(12) 0.4524(3) 0.22162(12) 0.0429(6) Uani d 1
C C9 0.10190(15) 0.5548(3) 0.25744(16) 0.0577(7) Uani d 1
H H9 0.1423 0.5813 0.2791 0.069 Uiso calc 1
C C10 0.04323(17) 0.6183(4) 0.26140(18) 0.0695(9) Uani d 1
H H10 0.0441 0.6858 0.2863 0.083 Uiso calc 1
C C11 -0.01581(16) 0.5810(4) 0.22851(19) 0.0735(11) Uani d 1
H H11 -0.0551 0.6238 0.2310 0.088 Uiso calc 1
C C12 -0.01769(15) 0.4814(4) 0.19192(18) 0.0685(10) Uani d 1
H H12 -0.0582 0.4571 0.1696 0.082 Uiso calc 1
C C13 0.04082(13) 0.4160(3) 0.18788(14) 0.0523(7) Uani d 1
H H13 0.0395 0.3486 0.1628 0.063 Uiso calc 1
C C14 0.19071(12) 0.2991(3) 0.29659(13) 0.0488(7) Uani d 1
C C15 0.19028(14) 0.1754(4) 0.30375(17) 0.0629(9) Uani d 1
H H15 0.1835 0.1262 0.2692 0.075 Uiso calc 1
C C16 0.19983(19) 0.1244(5) 0.3619(2) 0.0958(17) Uani d 1
H H16 0.1994 0.0415 0.3664 0.115 Uiso calc 1
C C17 0.2100(2) 0.1975(7) 0.4129(2) 0.110(2) Uani d 1
H H17 0.2165 0.1637 0.4520 0.132 Uiso calc 1
C C18 0.2105(2) 0.3201(7) 0.40641(18) 0.105(2) Uani d 1
H H18 0.2173 0.3688 0.4411 0.126 Uiso calc 1
C C19 0.20086(17) 0.3718(5) 0.34814(15) 0.0721(10) Uani d 1
H H19 0.2012 0.4548 0.3439 0.087 Uiso calc 1
C C20 0.24242(11) 0.4677(2) 0.21248(11) 0.0372(5) Uani d 1
C C21 0.30983(12) 0.4423(2) 0.23144(11) 0.0384(5) Uani d 1
C C22 0.35908(13) 0.5315(3) 0.22360(12) 0.0474(6) Uani d 1
C C23 0.42879(14) 0.5135(4) 0.24429(15) 0.0655(9) Uani d 1
H H23 0.4434 0.4420 0.2634 0.079 Uiso calc 1
C C24 0.47405(19) 0.6007(6) 0.2361(2) 0.0897(15) Uani d 1
H H24 0.5194 0.5881 0.2500 0.108 Uiso calc 1
C C25 0.4538(3) 0.7086(6) 0.2074(3) 0.1015(18) Uani d 1
H H25 0.4855 0.7672 0.2024 0.122 Uiso calc 1
C C26 0.3886(2) 0.7286(4) 0.1868(2) 0.0825(13) Uani d 1
H H26 0.3757 0.8010 0.1677 0.099 Uiso calc 1
C C27 0.33920(16) 0.6404(3) 0.19378(15) 0.0557(7) Uani d 1
C C28 0.27083(17) 0.6577(3) 0.17034(16) 0.0574(7) Uani d 1
H H28 0.2578 0.7270 0.1483 0.069 Uiso calc 1
C C29 0.22409(14) 0.5748(3) 0.17947(14) 0.0480(6) Uani d 1
H H29 0.1793 0.5881 0.1639 0.058 Uiso calc 1
C C30 0.33161(11) 0.3216(3) 0.25741(11) 0.0401(5) Uani d 1
C C31 0.32809(12) 0.2213(2) 0.22005(11) 0.0384(5) Uani d 1
C C32 0.34271(13) 0.1060(3) 0.24635(14) 0.0502(7) Uani d 1
H H32 0.3378 0.0382 0.2215 0.060 Uiso calc 1
C C33 0.36396(15) 0.0943(4) 0.30801(15) 0.0628(9) Uani d 1
H H33 0.3729 0.0183 0.3245 0.075 Uiso calc 1
C C34 0.37239(14) 0.1943(4) 0.34655(14) 0.0622(9) Uani d 1
C C35 0.39619(19) 0.1833(6) 0.41047(17) 0.0898(15) Uani d 1
H H35 0.4065 0.1079 0.4272 0.108 Uiso calc 1
C C36 0.4040(2) 0.2815(7) 0.44714(18) 0.104(2) Uani d 1
H H36 0.4200 0.2729 0.4887 0.125 Uiso calc 1
C C37 0.3882(2) 0.3944(6) 0.42316(17) 0.0952(17) Uani d 1
H H37 0.3937 0.4608 0.4490 0.114 Uiso calc 1
C C38 0.36439(16) 0.4104(4) 0.36160(14) 0.0697(10) Uani d 1
H H38 0.3537 0.4868 0.3464 0.084 Uiso calc 1
C C39 0.35626(12) 0.3098(3) 0.32164(12) 0.0524(7) Uani d 1
C C40 0.33071(14) 0.0941(3) 0.10577(12) 0.0459(6) Uani d 1
C C41 0.28889(19) 0.0164(3) 0.06950(16) 0.0630(8) Uani d 1
H H41 0.2428 0.0300 0.0633 0.076 Uiso calc 1
C C42 0.3154(3) -0.0821(4) 0.0422(2) 0.0876(13) Uani d 1
H H42 0.2870 -0.1342 0.0178 0.105 Uiso calc 1
C C43 0.3831(3) -0.1025(4) 0.0513(2) 0.0881(13) Uani d 1
H H43 0.4005 -0.1687 0.0331 0.106 Uiso calc 1
C C44 0.4252(2) -0.0271(4) 0.08639(19) 0.0748(10) Uani d 1
H H44 0.4713 -0.0411 0.0917 0.090 Uiso calc 1
C C45 0.39970(16) 0.0708(3) 0.11436(15) 0.0573(7) Uani d 1
H H45 0.4287 0.1215 0.1390 0.069 Uiso calc 1
C C46 0.33605(13) 0.3489(2) 0.10455(11) 0.0412(5) Uani d 1
C C47 0.29756(17) 0.4272(3) 0.06499(13) 0.0523(7) Uani d 1
H H47 0.2511 0.4185 0.0577 0.063 Uiso calc 1
C C48 0.3285(2) 0.5183(3) 0.03635(17) 0.0736(10) Uani d 1
H H48 0.3026 0.5706 0.0099 0.088 Uiso calc 1
C C49 0.3967(2) 0.5318(4) 0.04680(19) 0.0782(11) Uani d 1
H H49 0.4171 0.5921 0.0267 0.094 Uiso calc 1
C C50 0.43542(19) 0.4570(3) 0.08678(19) 0.0701(10) Uani d 1
H H50 0.4817 0.4677 0.0944 0.084 Uiso calc 1
C C51 0.40528(15) 0.3656(3) 0.11577(15) 0.0548(7) Uani d 1
H H51 0.4315 0.3150 0.1429 0.066 Uiso calc 1
F F1 0.1482(4) 0.6251(8) -0.0721(5) 0.319(5) Uani d 1
F F2 0.1123(3) 0.6373(7) 0.0127(4) 0.270(4) Uani d 1
P P3 0.13196(6) 0.72925(13) -0.03383(8) 0.0933(4) Uani d 1
F F3 0.2057(3) 0.7158(6) -0.0115(5) 0.278(5) Uani d 1
F F4 0.1122(6) 0.8235(7) 0.0051(4) 0.325(6) Uani d 1
F F5 0.1514(3) 0.8238(7) -0.0747(4) 0.282(5) Uani d 1
F F6 0.0594(3) 0.7336(7) -0.0590(4) 0.259(4) Uani d 1
Cl Cl1 0.26853(17) 0.7832(4) 0.31200(11) 0.2320(18) Uani d 1
Cl Cl2 0.39116(16) 0.7661(2) 0.39289(13) 0.1663(9) Uani d 1
C C52 0.3065(5) 0.7757(11) 0.3822(5) 0.195(5) Uani d 1
H H52A 0.2890 0.7065 0.4015 0.234 Uiso calc 1
H H52B 0.2940 0.8461 0.4039 0.234 Uiso calc 1

loop_
_atom_site_aniso_label
_atom_site_aniso_U_11
_atom_site_aniso_U_22
_atom_site_aniso_U_33
_atom_site_aniso_U_12
_atom_site_aniso_U_13
_atom_site_aniso_U_23
Cu1 0.03348(18) 0.0485(2) 0.0495(2) -0.00406(12) -0.00275(13) 0.00236(14)
P1 0.0251(3) 0.0462(4) 0.0410(3) -0.0007(2) 0.0027(2) 0.0038(3)
N1 0.0431(12) 0.0449(13) 0.0653(15) -0.0045(10) 0.0041(11) 0.0014(11)
C1 0.0451(15) 0.0485(16) 0.074(2) -0.0052(12) 0.0028(14) -0.0009(14)
P2 0.0309(3) 0.0450(4) 0.0354(3) -0.0003(2) 0.0014(2) 0.0020(2)
N2 0.0517(17) 0.078(2) 0.162(4) -0.0183(16) -0.008(2) -0.001(2)
C2 0.0502(17) 0.0542(18) 0.087(2) -0.0114(14) 0.0102(16) -0.0113(17)
N3 0.0430(13) 0.0687(16) 0.0543(14) -0.0006(12) -0.0011(11) 0.0086(13)
C3 0.076(2) 0.0500(18) 0.090(3) -0.0166(17) 0.0154(19) -0.0013(17)
C4 0.078(2) 0.0483(18) 0.084(2) 0.0032(16) 0.0082(19) 0.0076(16)
C5 0.0533(17) 0.0557(18) 0.078(2) 0.0027(14) 0.0047(15) 0.0020(16)
C6 0.0439(14) 0.0649(19) 0.0521(16) -0.0018(13) 0.0033(13) 0.0053(14)
C7 0.069(2) 0.112(3) 0.061(2) 0.010(2) -0.0126(17) 0.012(2)
C8 0.0263(11) 0.0552(15) 0.0474(13) 0.0031(10) 0.0051(9) 0.0089(12)
C9 0.0369(14) 0.0647(19) 0.0720(19) 0.0029(13) 0.0091(13) -0.0035(16)
C10 0.0570(19) 0.072(2) 0.084(2) 0.0169(17) 0.0239(17) 0.0020(19)
C11 0.0410(16) 0.090(3) 0.093(3) 0.0240(17) 0.0211(16) 0.025(2)
C12 0.0291(13) 0.096(3) 0.079(2) 0.0053(15) 0.0002(13) 0.021(2)
C13 0.0320(12) 0.0674(19) 0.0563(16) -0.0018(12) 0.0019(11) 0.0102(14)
C14 0.0267(11) 0.0743(19) 0.0466(14) 0.0023(12) 0.0091(10) 0.0145(13)
C15 0.0367(14) 0.082(2) 0.070(2) 0.0007(14) 0.0103(13) 0.0314(18)
C16 0.056(2) 0.132(4) 0.102(3) 0.013(2) 0.021(2) 0.072(3)
C17 0.061(2) 0.208(7) 0.064(3) 0.028(3) 0.021(2) 0.067(4)
C18 0.067(3) 0.206(7) 0.0433(19) 0.018(3) 0.0116(17) 0.010(3)
C19 0.0567(19) 0.113(3) 0.0469(17) 0.008(2) 0.0076(14) 0.0006(18)
C20 0.0289(11) 0.0441(13) 0.0387(12) -0.0020(9) 0.0053(9) -0.0022(10)
C21 0.0298(11) 0.0517(14) 0.0337(11) -0.0021(10) 0.0039(9) -0.0061(10)
C22 0.0332(12) 0.0680(18) 0.0419(13) -0.0111(12) 0.0080(10) -0.0142(13)
C23 0.0326(13) 0.104(3) 0.0589(18) -0.0142(15) 0.0043(12) -0.0143(18)
C24 0.0433(18) 0.143(5) 0.083(3) -0.041(2) 0.0123(17) -0.028(3)
C25 0.079(3) 0.121(4) 0.111(4) -0.067(3) 0.039(3) -0.035(3)
C26 0.083(3) 0.069(2) 0.103(3) -0.037(2) 0.037(2) -0.019(2)
C27 0.0539(16) 0.0554(17) 0.0622(18) -0.0184(14) 0.0241(14) -0.0122(14)
C28 0.0589(18) 0.0459(16) 0.071(2) -0.0013(13) 0.0203(15) 0.0043(14)
C29 0.0385(13) 0.0509(15) 0.0555(15) 0.0048(11) 0.0100(11) 0.0039(12)
C30 0.0234(10) 0.0623(16) 0.0347(11) 0.0024(10) 0.0041(8) 0.0032(11)
C31 0.0255(10) 0.0539(15) 0.0361(12) 0.0023(10) 0.0050(9) 0.0092(10)
C32 0.0388(13) 0.0593(17) 0.0541(16) 0.0073(12) 0.0120(11) 0.0156(13)
C33 0.0465(15) 0.087(2) 0.0566(18) 0.0166(16) 0.0123(13) 0.0348(18)
C34 0.0340(13) 0.113(3) 0.0402(14) 0.0142(16) 0.0083(11) 0.0225(17)
C35 0.056(2) 0.171(5) 0.0427(18) 0.019(3) 0.0062(15) 0.038(3)
C36 0.067(3) 0.212(7) 0.0325(17) 0.020(3) 0.0008(16) 0.015(3)
C37 0.061(2) 0.180(5) 0.0427(18) 0.002(3) 0.0007(16) -0.026(3)
C38 0.0449(16) 0.123(3) 0.0397(15) 0.0057(18) 0.0017(12) -0.0151(18)
C39 0.0271(11) 0.095(2) 0.0345(12) 0.0062(13) 0.0035(9) 0.0038(14)
C40 0.0506(15) 0.0467(14) 0.0410(13) 0.0006(12) 0.0082(11) 0.0004(11)
C41 0.066(2) 0.0590(19) 0.0636(19) -0.0105(15) 0.0061(15) -0.0094(15)
C42 0.121(4) 0.060(2) 0.083(3) -0.016(2) 0.014(3) -0.023(2)
C43 0.125(4) 0.059(2) 0.086(3) 0.019(2) 0.036(3) -0.007(2)
C44 0.079(2) 0.070(2) 0.081(2) 0.024(2) 0.031(2) 0.009(2)
C45 0.0541(17) 0.0564(17) 0.0628(18) 0.0091(14) 0.0127(14) 0.0014(14)
C46 0.0456(13) 0.0460(14) 0.0326(11) -0.0032(11) 0.0081(10) -0.0012(10)
C47 0.0603(17) 0.0556(17) 0.0398(14) 0.0026(13) 0.0023(12) 0.0053(12)
C48 0.105(3) 0.059(2) 0.0574(19) 0.008(2) 0.0148(19) 0.0173(16)
C49 0.108(3) 0.060(2) 0.075(2) -0.016(2) 0.045(2) 0.0064(18)
C50 0.064(2) 0.067(2) 0.086(2) -0.0169(17) 0.0353(18) -0.0038(19)
C51 0.0473(15) 0.0588(18) 0.0600(17) -0.0031(13) 0.0139(13) 0.0029(14)
F1 0.313(9) 0.252(8) 0.404(12) 0.017(7) 0.090(9) -0.205(8)
F2 0.182(5) 0.250(7) 0.395(10) 0.061(5) 0.106(6) 0.167(8)
P3 0.0598(6) 0.0924(9) 0.1240(11) 0.0080(6) 0.0004(7) -0.0099(8)
F3 0.105(3) 0.229(7) 0.463(13) -0.011(4) -0.087(6) 0.087(8)
F4 0.578(18) 0.207(7) 0.228(7) 0.033(9) 0.184(9) -0.073(6)
F5 0.216(6) 0.293(8) 0.369(10) 0.100(6) 0.151(7) 0.197(8)
F6 0.082(3) 0.396(11) 0.283(8) 0.017(4) -0.028(4) 0.052(7)
Cl1 0.190(3) 0.401(5) 0.1071(14) -0.076(3) 0.0266(15) -0.075(2)
Cl2 0.190(3) 0.1439(17) 0.166(2) 0.0004(15) 0.0287(17) 0.0365(14)
C52 0.153(8) 0.295(15) 0.145(7) -0.017(8) 0.050(7) 0.013(8)

loop_
_atom_type_symbol
_atom_type_description
_atom_type_scat_dispersion_real
_atom_type_scat_dispersion_imag
_atom_type_scat_source
C C 0.0033 0.0016 'International Tables Vol C Tables 4.2.6.8 and 6.1.1.4'
H H 0.0000 0.0000 'International Tables Vol C Tables 4.2.6.8 and 6.1.1.4'
Cl Cl 0.1484 0.1585 'International Tables Vol C Tables 4.2.6.8 and 6.1.1.4'
Cu Cu 0.3201 1.2651 'International Tables Vol C Tables 4.2.6.8 and 6.1.1.4'
F F 0.0171 0.0103 'International Tables Vol C Tables 4.2.6.8 and 6.1.1.4'
N N 0.0061 0.0033 'International Tables Vol C Tables 4.2.6.8 and 6.1.1.4'
P P 0.1023 0.0942 'International Tables Vol C Tables 4.2.6.8 and 6.1.1.4'

loop_
_geom_angle_atom_site_label_1
_geom_angle_atom_site_label_2
_geom_angle_atom_site_label_3
_geom_angle
N3 Cu1 N1 98.24(11)
N3 Cu1 P2 116.77(8)
N1 Cu1 P2 117.03(7)
N3 Cu1 P1 110.07(9)
N1 Cu1 P1 117.28(8)
P2 Cu1 P1 98.35(2)
C14 P1 C8 101.59(12)
C14 P1 C20 105.90(12)
C8 P1 C20 103.43(12)
C14 P1 Cu1 119.79(11)
C8 P1 Cu1 119.93(9)
C20 P1 Cu1 104.42(8)
C5 N1 C1 117.7(3)
C5 N1 Cu1 121.7(2)
C1 N1 Cu1 120.1(2)
N1 C1 C2 123.4(3)
N1 C1 H1 118.3
C2 C1 H1 118.3
C46 P2 C40 101.72(12)
C46 P2 C31 106.14(12)
C40 P2 C31 103.60(12)
C46 P2 Cu1 119.76(9)
C40 P2 Cu1 118.66(9)
C31 P2 Cu1 105.36(8)
C2 N2 H2A 111.5
C2 N2 H2B 108.1
H2A N2 H2B 108.2
C3 C2 N2 122.1(3)
C3 C2 C1 117.7(3)
N2 C2 C1 120.1(4)
C6 N3 Cu1 172.7(3)
C2 C3 C4 119.2(3)
C2 C3 H3 120.4
C4 C3 H3 120.4
C3 C4 C5 119.8(3)
C3 C4 H4 120.1
C5 C4 H4 120.1
N1 C5 C4 122.2(3)
N1 C5 H5 118.9
C4 C5 H5 118.9
N3 C6 C7 178.6(4)
C6 C7 H7A 109.5
C6 C7 H7B 109.5
H7A C7 H7B 109.5
C6 C7 H7C 109.5
H7A C7 H7C 109.5
H7B C7 H7C 109.5
C9 C8 C13 119.0(3)
C9 C8 P1 123.3(2)
C13 C8 P1 117.7(2)
C8 C9 C10 120.8(3)
C8 C9 H9 119.6
C10 C9 H9 119.6
C11 C10 C9 119.7(4)
C11 C10 H10 120.2
C9 C10 H10 120.2
C10 C11 C12 120.6(3)
C10 C11 H11 119.7
C12 C11 H11 119.7
C11 C12 C13 120.4(3)
C11 C12 H12 119.8
C13 C12 H12 119.8
C8 C13 C12 119.5(3)
C8 C13 H13 120.2
C12 C13 H13 120.2
C19 C14 C15 119.4(3)
C19 C14 P1 123.0(3)
C15 C14 P1 117.6(3)
C16 C15 C14 120.6(4)
C16 C15 H15 119.7
C14 C15 H15 119.7
C17 C16 C15 119.6(5)
C17 C16 H16 120.2
C15 C16 H16 120.2
C18 C17 C16 120.4(4)
C18 C17 H17 119.8
C16 C17 H17 119.8
C17 C18 C19 120.3(5)
C17 C18 H18 119.8
C19 C18 H18 119.8
C14 C19 C18 119.7(5)
C14 C19 H19 120.1
C18 C19 H19 120.1
C21 C20 C29 119.9(2)
C21 C20 P1 122.6(2)
C29 C20 P1 116.91(18)
C20 C21 C22 118.9(2)
C20 C21 C30 121.1(2)
C22 C21 C30 119.9(2)
C27 C22 C23 118.2(3)
C27 C22 C21 119.9(2)
C23 C22 C21 121.9(3)
C24 C23 C22 120.2(4)
C24 C23 H23 119.9
C22 C23 H23 119.9
C23 C24 C25 121.2(4)
C23 C24 H24 119.4
C25 C24 H24 119.4
C26 C25 C24 120.4(4)
C26 C25 H25 119.8
C24 C25 H25 119.8
C25 C26 C27 120.8(5)
C25 C26 H26 119.6
C27 C26 H26 119.6
C22 C27 C28 119.1(3)
C22 C27 C26 119.3(3)
C28 C27 C26 121.7(4)
C29 C28 C27 120.9(3)
C29 C28 H28 119.6
C27 C28 H28 119.6
C28 C29 C20 121.0(3)
C28 C29 H29 119.5
C20 C29 H29 119.5
C31 C30 C39 119.4(3)
C31 C30 C21 120.7(2)
C39 C30 C21 119.9(3)
C30 C31 C32 119.9(2)
C30 C31 P2 122.67(19)
C32 C31 P2 116.8(2)
C33 C32 C31 120.4(3)
C33 C32 H32 119.8
C31 C32 H32 119.8
C32 C33 C34 121.3(3)
C32 C33 H33 119.4
C34 C33 H33 119.4
C33 C34 C39 119.2(3)
C33 C34 C35 121.7(4)
C39 C34 C35 119.0(4)
C36 C35 C34 120.8(5)
C36 C35 H35 119.6
C34 C35 H35 119.6
C35 C36 C37 120.4(4)
C35 C36 H36 119.8
C37 C36 H36 119.8
C38 C37 C36 121.3(5)
C38 C37 H37 119.3
C36 C37 H37 119.3
C37 C38 C39 119.9(5)
C37 C38 H38 120.1
C39 C38 H38 120.1
C34 C39 C38 118.5(3)
C34 C39 C30 119.5(3)
C38 C39 C30 122.0(3)
C41 C40 C45 118.4(3)
C41 C40 P2 118.3(2)
C45 C40 P2 123.2(2)
C40 C41 C42 120.3(4)
C40 C41 H41 119.8
C42 C41 H41 119.8
C43 C42 C41 120.1(4)
C43 C42 H42 120.0
C41 C42 H42 120.0
C44 C43 C42 120.7(4)
C44 C43 H43 119.7
C42 C43 H43 119.7
C43 C44 C45 120.1(4)
C43 C44 H44 120.0
C45 C44 H44 120.0
C44 C45 C40 120.5(3)
C44 C45 H45 119.8
C40 C45 H45 119.8
C47 C46 C51 118.9(3)
C47 C46 P2 118.1(2)
C51 C46 P2 123.0(2)
C48 C47 C46 120.0(3)
C48 C47 H47 120.0
C46 C47 H47 120.0
C49 C48 C47 120.4(3)
C49 C48 H48 119.8
C47 C48 H48 119.8
C48 C49 C50 120.5(3)
C48 C49 H49 119.8
C50 C49 H49 119.8
C49 C50 C51 119.8(4)
C49 C50 H50 120.1
C51 C50 H50 120.1
C50 C51 C46 120.4(3)
C50 C51 H51 119.8
C46 C51 H51 119.8
F4 P3 F5 87.6(5)
F4 P3 F6 82.0(5)
F5 P3 F6 94.5(4)
F4 P3 F1 175.3(6)
F5 P3 F1 96.6(6)
F6 P3 F1 95.5(5)
F4 P3 F3 102.6(6)
F5 P3 F3 86.4(4)
F6 P3 F3 175.3(5)
F1 P3 F3 79.8(4)
F4 P3 F2 88.6(5)
F5 P3 F2 175.8(5)
F6 P3 F2 86.6(4)
F1 P3 F2 87.3(6)
F3 P3 F2 92.8(4)
Cl1 C52 Cl2 117.9(6)
Cl1 C52 H52A 107.8
Cl2 C52 H52A 107.8
Cl1 C52 H52B 107.8
Cl2 C52 H52B 107.8
H52A C52 H52B 107.2

loop_
_geom_bond_atom_site_label_1
_geom_bond_atom_site_label_2
_geom_bond_distance
Cu1 P1 2.2999(8)
Cu1 N3 2.038(3)
Cu1 N1 2.073(2)
Cu1 P2 2.2866(8)
P1 C14 1.831(3)
P1 C8 1.832(3)
P1 C20 1.835(2)
N1 C5 1.334(4)
N1 C1 1.337(4)
C1 C2 1.396(4)
C1 H1 0.9300
P2 C46 1.828(3)
P2 C40 1.838(3)
P2 C31 1.841(3)
N2 C2 1.388(5)
N2 H2A 0.8646
N2 H2B 0.8634
C2 C3 1.369(5)
N3 C6 1.116(4)
C3 C4 1.373(5)
C3 H3 0.9300
C4 C5 1.377(5)
C4 H4 0.9300
C5 H5 0.9300
C6 C7 1.456(4)
C7 H7A 0.9600
C7 H7B 0.9600
C7 H7C 0.9600
C8 C9 1.385(4)
C8 C13 1.390(4)
C9 C10 1.388(4)
C9 H9 0.9300
C10 C11 1.365(5)
C10 H10 0.9300
C11 C12 1.369(6)
C11 H11 0.9300
C12 C13 1.396(4)
C12 H12 0.9300
C13 H13 0.9300
C14 C19 1.385(5)
C14 C15 1.388(5)
C15 C16 1.387(5)
C15 H15 0.9300
C16 C17 1.379(9)
C16 H16 0.9300
C17 C18 1.375(10)
C17 H17 0.9300
C18 C19 1.393(6)
C18 H18 0.9300
C19 H19 0.9300
C20 C21 1.390(3)
C20 C29 1.419(4)
C21 C22 1.431(4)
C21 C30 1.503(4)
C22 C27 1.410(5)
C22 C23 1.426(4)
C23 C24 1.360(6)
C23 H23 0.9300
C24 C25 1.393(8)
C24 H24 0.9300
C25 C26 1.343(8)
C25 H25 0.9300
C26 C27 1.421(4)
C26 H26 0.9300
C27 C28 1.412(5)
C28 C29 1.352(4)
C28 H28 0.9300
C29 H29 0.9300
C30 C31 1.383(4)
C30 C39 1.436(3)
C31 C32 1.423(4)
C32 C33 1.369(4)
C32 H32 0.9300
C33 C34 1.396(6)
C33 H33 0.9300
C34 C39 1.419(5)
C34 C35 1.425(4)
C35 C36 1.355(8)
C35 H35 0.9300
C36 C37 1.385(8)
C36 H36 0.9300
C37 C38 1.382(5)
C37 H37 0.9300
C38 C39 1.420(5)
C38 H38 0.9300
C40 C41 1.380(4)
C40 C45 1.397(4)
C41 C42 1.393(6)
C41 H41 0.9300
C42 C43 1.365(7)
C42 H42 0.9300
C43 C44 1.356(7)
C43 H43 0.9300
C44 C45 1.385(5)
C44 H44 0.9300
C45 H45 0.9300
C46 C47 1.389(4)
C46 C51 1.391(4)
C47 C48 1.386(5)
C47 H47 0.9300
C48 C49 1.367(6)
C48 H48 0.9300
C49 C50 1.372(6)
C49 H49 0.9300
C50 C51 1.385(5)
C50 H50 0.9300
C51 H51 0.9300
F1 P3 1.496(6)
F2 P3 1.537(6)
P3 F4 1.445(6)
P3 F5 1.472(6)
P3 F6 1.486(5)
P3 F3 1.503(5)
Cl1 C52 1.624(10)
Cl2 C52 1.688(10)
C52 H52A 0.9700
C52 H52B 0.9700

loop_
_geom_torsion_atom_site_label_1
_geom_torsion_atom_site_label_2
_geom_torsion_atom_site_label_3
_geom_torsion_atom_site_label_4
_geom_torsion
C5 N1 C1 C2 1.0(5)
Cu1 N1 C1 C2 -170.9(3)
N1 C1 C2 C3 0.6(6)
N1 C1 C2 N2 -177.6(4)
N2 C2 C3 C4 176.5(4)
C1 C2 C3 C4 -1.7(6)
C2 C3 C4 C5 1.2(6)
C1 N1 C5 C4 -1.7(5)
Cu1 N1 C5 C4 170.2(3)
C3 C4 C5 N1 0.6(6)
C14 P1 C8 C9 65.9(3)
C20 P1 C8 C9 -43.8(3)
Cu1 P1 C8 C9 -159.4(2)
C14 P1 C8 C13 -112.0(2)
C20 P1 C8 C13 138.4(2)
Cu1 P1 C8 C13 22.7(3)
C13 C8 C9 C10 2.1(5)
P1 C8 C9 C10 -175.7(3)
C8 C9 C10 C11 -1.5(5)
C9 C10 C11 C12 0.3(6)
C10 C11 C12 C13 0.2(6)
C9 C8 C13 C12 -1.6(4)
P1 C8 C13 C12 176.4(2)
C11 C12 C13 C8 0.4(5)
C8 P1 C14 C19 -56.8(3)
C20 P1 C14 C19 50.9(3)
Cu1 P1 C14 C19 168.4(2)
C8 P1 C14 C15 121.4(2)
C20 P1 C14 C15 -130.8(2)
Cu1 P1 C14 C15 -13.3(2)
C19 C14 C15 C16 0.1(4)
P1 C14 C15 C16 -178.3(2)
C14 C15 C16 C17 -0.1(5)
C15 C16 C17 C18 0.1(6)
C16 C17 C18 C19 -0.1(6)
C15 C14 C19 C18 0.0(5)
P1 C14 C19 C18 178.3(3)
C17 C18 C19 C14 0.0(6)
C14 P1 C20 C21 48.7(2)
C8 P1 C20 C21 155.2(2)
Cu1 P1 C20 C21 -78.6(2)
C14 P1 C20 C29 -140.2(2)
C8 P1 C20 C29 -33.8(2)
Cu1 P1 C20 C29 92.4(2)
C29 C20 C21 C22 7.3(4)
P1 C20 C21 C22 178.11(18)
C29 C20 C21 C30 -170.1(2)
P1 C20 C21 C30 0.6(3)
C20 C21 C22 C27 -3.7(4)
C30 C21 C22 C27 173.8(2)
C20 C21 C22 C23 177.4(3)
C30 C21 C22 C23 -5.2(4)
C27 C22 C23 C24 1.2(5)
C21 C22 C23 C24 -179.8(3)
C22 C23 C24 C25 -0.3(6)
C23 C24 C25 C26 -0.3(7)
C24 C25 C26 C27 -0.1(7)
C23 C22 C27 C28 177.0(3)
C21 C22 C27 C28 -2.0(4)
C23 C22 C27 C26 -1.5(4)
C21 C22 C27 C26 179.5(3)
C25 C26 C27 C22 0.9(6)
C25 C26 C27 C28 -177.5(4)
C22 C27 C28 C29 4.1(5)
C26 C27 C28 C29 -177.5(3)
C27 C28 C29 C20 -0.4(5)
C21 C20 C29 C28 -5.4(4)
P1 C20 C29 C28 -176.7(2)
C20 C21 C30 C31 70.6(3)
C22 C21 C30 C31 -106.9(3)
C20 C21 C30 C39 -109.3(3)
C22 C21 C30 C39 73.3(3)
C39 C30 C31 C32 6.0(3)
C21 C30 C31 C32 -173.9(2)
C39 C30 C31 P2 176.76(18)
C21 C30 C31 P2 -3.1(3)
C46 P2 C31 C30 51.2(2)
C40 P2 C31 C30 158.0(2)
Cu1 P2 C31 C30 -76.7(2)
C46 P2 C31 C32 -137.7(2)
C40 P2 C31 C32 -31.0(2)
Cu1 P2 C31 C32 94.35(19)
C30 C31 C32 C33 -3.7(4)
P2 C31 C32 C33 -175.0(2)
C31 C32 C33 C34 -0.5(4)
C32 C33 C34 C39 2.3(4)
C32 C33 C34 C35 -178.3(3)
C33 C34 C35 C36 -179.9(4)
C39 C34 C35 C36 -0.5(5)
C34 C35 C36 C37 0.7(7)
C35 C36 C37 C38 -0.2(7)
C36 C37 C38 C39 -0.5(6)
C33 C34 C39 C38 179.3(3)
C35 C34 C39 C38 -0.1(4)
C33 C34 C39 C30 0.0(4)
C35 C34 C39 C30 -179.4(3)
C37 C38 C39 C34 0.6(5)
C37 C38 C39 C30 179.9(3)
C31 C30 C39 C34 -4.1(4)
C21 C30 C39 C34 175.7(2)
C31 C30 C39 C38 176.6(3)
C21 C30 C39 C38 -3.5(4)
C46 P2 C40 C41 -119.5(3)
C31 P2 C40 C41 130.5(2)
Cu1 P2 C40 C41 14.2(3)
C46 P2 C40 C45 58.2(3)
C31 P2 C40 C45 -51.8(3)
Cu1 P2 C40 C45 -168.1(2)
C45 C40 C41 C42 -0.2(5)
P2 C40 C41 C42 177.6(3)
C40 C41 C42 C43 0.0(6)
C41 C42 C43 C44 -0.4(7)
C42 C43 C44 C45 1.0(7)
C43 C44 C45 C40 -1.1(6)
C41 C40 C45 C44 0.8(5)
P2 C40 C45 C44 -177.0(3)
C40 P2 C46 C47 116.7(2)
C31 P2 C46 C47 -135.3(2)
Cu1 P2 C46 C47 -16.4(2)
C40 P2 C46 C51 -61.8(3)
C31 P2 C46 C51 46.3(3)
Cu1 P2 C46 C51 165.1(2)
C51 C46 C47 C48 1.5(4)
P2 C46 C47 C48 -177.0(3)
C46 C47 C48 C49 -0.1(5)
C47 C48 C49 C50 -1.4(6)
C48 C49 C50 C51 1.4(6)
C49 C50 C51 C46 0.1(5)
C47 C46 C51 C50 -1.6(5)
P2 C46 C51 C50 176.9(3)

_cod_database_fobs_code 2021965
